data_1547790
loop_
_publ_author_name
'Sattar, Moh'
'Kumar, Sangit'

_publ_section_title
;
 Palladium-Catalyzed Removable 8-Aminoquinoline Assisted Chemo- and
 Regioselective Oxidative sp(2)-C-H/sp(3)-C-H Cross-Coupling of Ferrocene
 with Toluene Derivatives.
;
_journal_issue 21
_journal_name_full 'Organic letters'
_journal_page_first 5960
_journal_page_last 5963
_journal_paper_doi 10.1021/acs.orglett.7b02968
_journal_volume 19
_journal_year 2017
_chemical_formula_sum 'C34 H26 Fe I2 N2 O'
_chemical_formula_weight 788.22
_space_group_crystal_system monoclinic
_space_group_IT_number 14
_space_group_name_Hall '-P 2yn'
_space_group_name_H-M_alt 'P 1 21/n 1'
_symmetry_space_group_name_Hall '-P 2yn'
_symmetry_space_group_name_H-M 'P 1 21/n 1'
_atom_sites_solution_hydrogens geom
_audit_creation_method SHELXL-2016/6
_cell_angle_alpha 90
_cell_angle_beta 94.192(3)
_cell_angle_gamma 90
_cell_formula_units_Z 4
_cell_length_a 7.3942(6)
_cell_length_b 18.6187(13)
_cell_length_c 20.9626(17)
_cell_measurement_reflns_used 8811
_cell_measurement_temperature 137(2)
_cell_measurement_theta_max 25.84
_cell_measurement_theta_min 2.39
_cell_volume 2878.2(4)
_computing_cell_refinement 'Bruker SAINT'
_computing_data_collection 'Bruker APEX2'
_computing_data_reduction 'Bruker SAINT'
_computing_molecular_graphics 'Bruker SHELXTL'
_computing_publication_material 'Bruker SHELXTL'
_computing_structure_refinement 'SHELXL-2016/6 (Sheldrick, 2016)'
_computing_structure_solution 'SHELXT 2014/5 (Sheldrick, 2014)'
_diffrn_ambient_temperature 137(2)
_diffrn_measured_fraction_theta_full 0.999
_diffrn_measured_fraction_theta_max 0.999
_diffrn_measurement_device_type 'Bruker APEX-II CCD'
_diffrn_measurement_method '\f and \w scans'
_diffrn_radiation_type MoK\a
_diffrn_radiation_wavelength 0.71073
_diffrn_reflns_av_R_equivalents 0.1681
_diffrn_reflns_av_unetI/netI 0.0906
_diffrn_reflns_Laue_measured_fraction_full 0.999
_diffrn_reflns_Laue_measured_fraction_max 0.999
_diffrn_reflns_limit_h_max 9
_diffrn_reflns_limit_h_min -9
_diffrn_reflns_limit_k_max 23
_diffrn_reflns_limit_k_min -23
_diffrn_reflns_limit_l_max 26
_diffrn_reflns_limit_l_min -26
_diffrn_reflns_number 52828
_diffrn_reflns_point_group_measured_fraction_full 0.999
_diffrn_reflns_point_group_measured_fraction_max 0.999
_diffrn_reflns_theta_full 25.242
_diffrn_reflns_theta_max 26.372
_diffrn_reflns_theta_min 2.395
_exptl_absorpt_coefficient_mu 2.700
_exptl_absorpt_correction_T_max 0.7456
_exptl_absorpt_correction_T_min 0.6279
_exptl_absorpt_correction_type multi-scan
_exptl_absorpt_process_details SADABS
_exptl_crystal_colour orange
_exptl_crystal_density_diffrn 1.819
_exptl_crystal_description block
_exptl_crystal_F_000 1536
_exptl_crystal_size_max 0.490
_exptl_crystal_size_mid 0.450
_exptl_crystal_size_min 0.09
_refine_diff_density_max 3.124
_refine_diff_density_min -1.800
_refine_diff_density_rms 0.172
_refine_ls_extinction_method none
_refine_ls_goodness_of_fit_ref 1.067
_refine_ls_hydrogen_treatment constr
_refine_ls_matrix_type full
_refine_ls_number_parameters 361
_refine_ls_number_reflns 5881
_refine_ls_number_restraints 0
_refine_ls_restrained_S_all 1.067
_refine_ls_R_factor_all 0.1299
_refine_ls_R_factor_gt 0.0689
_refine_ls_shift/su_max 0.001
_refine_ls_shift/su_mean 0.000
_refine_ls_structure_factor_coef Fsqd
_refine_ls_weighting_details 'w=1/[\s^2^(Fo^2^)+(0.0369P)^2^+27.9573P] where P=(Fo^2^+2Fc^2^)/3'
_refine_ls_weighting_scheme calc
_refine_ls_wR_factor_gt 0.1199
_refine_ls_wR_factor_ref 0.1391
_reflns_Friedel_coverage 0.000
_reflns_number_gt 3708
_reflns_number_total 5881
_reflns_threshold_expression 'I > 2\s(I)'
_cod_data_source_file ol7b02968_si_004.cif
_cod_data_source_block shelx
_cod_depositor_comments 'Adding full bibliography for 1547788--1547790.cif.'
_cod_database_code 1547790
_shelx_shelxl_version_number 2016/6
_shelx_space_group_comment
;
The symmetry employed for this shelxl refinement is uniquely defined
by the following loop, which should always be used as a source of
symmetry information in preference to the above space-group names.
They are only intended as comments.
;
_shelx_estimated_absorpt_t_min 0.6279
_shelx_estimated_absorpt_t_max 0.7456

loop_
_space_group_symop_operation_xyz
'x, y, z'
'-x+1/2, y+1/2, -z+1/2'
'-x, -y, -z'
'x-1/2, -y-1/2, z-1/2'

loop_
_atom_site_label
_atom_site_type_symbol
_atom_site_fract_x
_atom_site_fract_y
_atom_site_fract_z
_atom_site_U_iso_or_equiv
_atom_site_adp_type
_atom_site_occupancy
_atom_site_site_symmetry_order
_atom_site_calc_flag
_atom_site_refinement_flags_posn
_atom_site_refinement_flags_adp
I1 I 0.40959(10) 0.11913(3) 0.47394(3) 0.0390(2) Uani 1 1 d . .
I2 I 0.43736(10) 0.52219(3) 0.90735(3) 0.0403(2) Uani 1 1 d . .
Fe Fe 0.32545(16) 0.24307(6) 0.74631(5) 0.0211(3) Uani 1 1 d . .
O O 0.2733(11) 0.4311(4) 0.6907(3) 0.058(2) Uani 1 1 d . .
N1 N 0.3745(10) 0.3891(4) 0.5994(3) 0.0316(18) Uani 1 1 d . .
H1 H 0.437147 0.354208 0.583172 0.038 Uiso 1 1 calc R U
N2 N 0.3639(10) 0.3551(4) 0.4753(4) 0.0330(19) Uani 1 1 d . .
C18 C 0.6539(12) 0.4976(4) 0.8515(4) 0.026(2) Uani 1 1 d . .
C29 C 0.4432(10) 0.3219(4) 0.6961(4) 0.0176(17) Uani 1 1 d . .
C34 C 0.0534(11) 0.2578(5) 0.7365(4) 0.029(2) Uani 1 1 d . .
H009 H -0.011058 0.296317 0.710469 0.034 Uiso 1 1 calc R U
C11 C 0.6171(12) 0.2236(4) 0.5662(4) 0.0217(19) Uani 1 1 d . .
C10 C 0.3531(11) 0.3842(5) 0.6613(4) 0.0246(19) Uani 1 1 d . .
C24 C 0.4875(11) 0.3860(4) 0.8084(4) 0.0248(19) Uani 1 1 d . .
H00A H 0.474228 0.366479 0.851762 0.030 Uiso 1 1 calc R U
H00B H 0.375973 0.413483 0.795636 0.030 Uiso 1 1 calc R U
C23 C 0.4546(11) 0.2207(4) 0.6065(4) 0.0211(18) Uani 1 1 d . .
H00C H 0.353016 0.247262 0.583943 0.025 Uiso 1 1 calc R U
H00D H 0.416387 0.170053 0.610287 0.025 Uiso 1 1 calc R U
C25 C 0.5025(11) 0.3247(4) 0.7630(4) 0.0202(18) Uani 1 1 d . .
C17 C 0.6475(11) 0.4371(4) 0.8116(4) 0.0226(19) Uani 1 1 d . .
C28 C 0.4888(11) 0.2514(4) 0.6720(4) 0.0220(19) Uani 1 1 d . .
C16 C 0.6259(12) 0.1852(4) 0.5090(4) 0.027(2) Uani 1 1 d . .
C3 C 0.2052(12) 0.5593(5) 0.5247(4) 0.030(2) Uani 1 1 d . .
H00I H 0.170791 0.606219 0.537011 0.035 Uiso 1 1 calc R U
C1 C 0.3102(12) 0.4429(5) 0.5557(4) 0.028(2) Uani 1 1 d . .
C12 C 0.7684(12) 0.2651(5) 0.5849(4) 0.033(2) Uani 1 1 d . .
H00K H 0.766904 0.292279 0.623200 0.039 Uiso 1 1 calc R U
C27 C 0.5798(11) 0.2140(4) 0.7240(4) 0.026(2) Uani 1 1 d . .
H00L H 0.625862 0.163560 0.722443 0.031 Uiso 1 1 calc R U
C2 C 0.2547(11) 0.5090(5) 0.5722(4) 0.027(2) Uani 1 1 d . .
H00M H 0.249274 0.521249 0.616046 0.032 Uiso 1 1 calc R U
C26 C 0.5892(12) 0.2587(5) 0.7795(4) 0.029(2) Uani 1 1 d . .
H00N H 0.643831 0.245179 0.822915 0.035 Uiso 1 1 calc R U
C21 C 0.9476(13) 0.4695(5) 0.7820(5) 0.036(2) Uani 1 1 d . .
H00O H 1.049718 0.459448 0.758490 0.043 Uiso 1 1 calc R U
C30 C 0.1160(12) 0.2636(5) 0.8012(4) 0.031(2) Uani 1 1 d . .
H00P H 0.103549 0.306574 0.829114 0.037 Uiso 1 1 calc R U
C15 C 0.7772(14) 0.1877(5) 0.4740(4) 0.037(2) Uani 1 1 d . .
H00Q H 0.779765 0.160945 0.435501 0.044 Uiso 1 1 calc R U
C5 C 0.2611(13) 0.4739(5) 0.4418(5) 0.037(2) Uani 1 1 d . .
C32 C 0.1866(14) 0.1520(5) 0.7653(5) 0.041(3) Uani 1 1 d . .
H00S H 0.234623 0.101897 0.763590 0.049 Uiso 1 1 calc R U
C6 C 0.2662(14) 0.4535(6) 0.3768(4) 0.042(3) Uani 1 1 d . .
H00T H 0.230846 0.485866 0.343117 0.051 Uiso 1 1 calc R U
C9 C 0.3135(12) 0.4228(5) 0.4899(4) 0.029(2) Uani 1 1 d . .
C22 C 0.7948(12) 0.4253(5) 0.7768(4) 0.031(2) Uani 1 1 d . .
H00V H 0.792798 0.385614 0.748255 0.038 Uiso 1 1 calc R U
C33 C 0.0970(13) 0.1892(5) 0.7143(5) 0.039(2) Uani 1 1 d . .
H00W H 0.069007 0.170284 0.670055 0.046 Uiso 1 1 calc R U
C19 C 0.8017(14) 0.5425(5) 0.8564(5) 0.037(2) Uani 1 1 d . .
H00X H 0.802948 0.583333 0.883697 0.045 Uiso 1 1 calc R U
C14 C 0.9257(14) 0.2294(5) 0.4953(5) 0.040(3) Uani 1 1 d . .
H00Y H 1.030684 0.230480 0.471768 0.048 Uiso 1 1 calc R U
C13 C 0.9203(13) 0.2689(5) 0.5505(5) 0.037(2) Uani 1 1 d . .
H00Z H 1.019912 0.298437 0.564804 0.044 Uiso 1 1 calc R U
C31 C 0.1997(15) 0.1980(5) 0.8197(5) 0.043(3) Uani 1 1 d . .
H010 H 0.257041 0.185888 0.863085 0.051 Uiso 1 1 calc R U
C4 C 0.2046(14) 0.5433(5) 0.4612(5) 0.041(3) Uani 1 1 d . .
H011 H 0.166740 0.578205 0.429939 0.049 Uiso 1 1 calc R U
C20 C 0.9463(14) 0.5281(5) 0.8219(5) 0.042(3) Uani 1 1 d . .
H012 H 1.048600 0.559104 0.825543 0.051 Uiso 1 1 calc R U
C8 C 0.3700(14) 0.3391(6) 0.4165(4) 0.041(3) Uani 1 1 d . .
H013 H 0.408723 0.291943 0.406618 0.050 Uiso 1 1 calc R U
C7 C 0.3239(14) 0.3857(6) 0.3645(4) 0.044(3) Uani 1 1 d . .
H014 H 0.333036 0.370013 0.321704 0.052 Uiso 1 1 calc R U

loop_
_atom_site_aniso_label
_atom_site_aniso_U_11
_atom_site_aniso_U_22
_atom_site_aniso_U_33
_atom_site_aniso_U_23
_atom_site_aniso_U_13
_atom_site_aniso_U_12
I1 0.0580(5) 0.0323(3) 0.0267(3) -0.0117(3) 0.0035(3) 0.0008(3)
I2 0.0641(5) 0.0300(3) 0.0282(3) -0.0071(3) 0.0115(3) 0.0000(3)
Fe 0.0242(7) 0.0223(6) 0.0171(6) -0.0029(5) 0.0030(5) -0.0012(5)
O 0.088(6) 0.053(5) 0.037(4) 0.009(4) 0.030(4) 0.033(4)
N1 0.032(5) 0.031(4) 0.032(4) 0.001(3) 0.009(4) 0.012(4)
N2 0.033(5) 0.028(4) 0.040(5) -0.013(4) 0.010(4) 0.003(3)
C18 0.036(5) 0.019(4) 0.023(5) 0.001(3) -0.003(4) 0.003(4)
C29 0.014(4) 0.021(4) 0.017(4) -0.001(3) -0.001(3) -0.001(3)
C34 0.010(4) 0.042(5) 0.034(5) -0.007(4) 0.005(4) -0.006(4)
C11 0.029(5) 0.016(4) 0.020(4) 0.005(3) 0.006(4) 0.007(4)
C10 0.021(5) 0.034(5) 0.021(5) 0.000(4) 0.014(4) 0.012(4)
C24 0.026(5) 0.026(4) 0.022(5) -0.007(4) 0.004(4) -0.011(4)
C23 0.021(5) 0.020(4) 0.022(5) -0.005(3) -0.001(4) 0.002(4)
C25 0.020(5) 0.026(4) 0.015(4) -0.004(3) 0.006(3) -0.003(4)
C17 0.025(5) 0.023(4) 0.019(4) 0.003(3) -0.006(4) 0.001(4)
C28 0.019(5) 0.032(5) 0.015(4) -0.001(4) 0.002(3) 0.005(4)
C16 0.036(6) 0.016(4) 0.028(5) 0.008(4) 0.002(4) 0.011(4)
C3 0.030(6) 0.027(5) 0.032(5) -0.002(4) 0.002(4) 0.006(4)
C1 0.024(5) 0.030(5) 0.031(5) 0.002(4) 0.003(4) 0.005(4)
C12 0.035(6) 0.034(5) 0.029(5) 0.001(4) 0.000(4) 0.002(4)
C27 0.026(5) 0.023(4) 0.029(5) -0.009(4) 0.002(4) 0.005(4)
C2 0.019(5) 0.031(5) 0.030(5) 0.002(4) 0.003(4) 0.013(4)
C26 0.031(5) 0.032(5) 0.022(5) 0.004(4) -0.006(4) 0.002(4)
C21 0.025(5) 0.041(6) 0.043(6) 0.005(5) 0.006(4) 0.010(5)
C30 0.025(5) 0.045(6) 0.023(5) -0.019(4) 0.007(4) -0.007(4)
C15 0.046(7) 0.040(6) 0.028(5) 0.005(4) 0.022(5) 0.024(5)
C5 0.037(6) 0.032(5) 0.043(6) 0.007(5) 0.000(5) 0.001(5)
C32 0.055(7) 0.026(5) 0.046(6) -0.007(5) 0.023(5) -0.012(5)
C6 0.053(7) 0.048(6) 0.024(5) -0.003(5) -0.012(5) 0.017(5)
C9 0.024(5) 0.031(5) 0.033(5) -0.004(4) 0.002(4) 0.000(4)
C22 0.029(6) 0.027(5) 0.037(6) 0.003(4) -0.004(4) 0.002(4)
C33 0.036(6) 0.045(6) 0.035(6) -0.017(5) 0.004(5) -0.009(5)
C19 0.043(7) 0.022(5) 0.046(6) 0.002(4) -0.005(5) -0.009(5)
C14 0.036(6) 0.043(6) 0.043(6) 0.021(5) 0.015(5) 0.024(5)
C13 0.024(5) 0.042(6) 0.045(6) 0.012(5) -0.001(5) 0.002(4)
C31 0.066(8) 0.040(6) 0.024(5) 0.011(4) 0.018(5) -0.006(5)
C4 0.044(7) 0.028(5) 0.050(7) 0.007(5) -0.004(5) 0.003(5)
C20 0.030(6) 0.039(6) 0.055(7) 0.011(5) -0.010(5) -0.007(5)
C8 0.050(7) 0.046(6) 0.028(6) -0.004(5) 0.001(5) -0.008(5)
C7 0.060(7) 0.048(6) 0.022(5) -0.007(5) -0.001(5) -0.007(6)

loop_
_atom_type_symbol
_atom_type_description
_atom_type_scat_dispersion_real
_atom_type_scat_dispersion_imag
_atom_type_scat_source
C C 0.0033 0.0016 'International Tables Vol C Tables 4.2.6.8 and 6.1.1.4'
H H 0.0000 0.0000 'International Tables Vol C Tables 4.2.6.8 and 6.1.1.4'
N N 0.0061 0.0033 'International Tables Vol C Tables 4.2.6.8 and 6.1.1.4'
O O 0.0106 0.0060 'International Tables Vol C Tables 4.2.6.8 and 6.1.1.4'
Fe Fe 0.3463 0.8444 'International Tables Vol C Tables 4.2.6.8 and 6.1.1.4'
I I -0.4742 1.8119 'International Tables Vol C Tables 4.2.6.8 and 6.1.1.4'

loop_
_geom_angle_atom_site_label_1
_geom_angle_atom_site_label_2
_geom_angle_atom_site_label_3
_geom_angle
C25 Fe C34 122.8(3)
C25 Fe C30 105.8(3)
C34 Fe C30 40.5(3)
C25 Fe C31 120.4(4)
C34 Fe C31 68.2(4)
C30 Fe C31 40.6(4)
C25 Fe C33 160.0(4)
C34 Fe C33 40.5(4)
C30 Fe C33 68.3(4)
C31 Fe C33 68.4(4)
C25 Fe C32 157.3(4)
C34 Fe C32 67.8(4)
C30 Fe C32 68.3(4)
C31 Fe C32 40.9(4)
C33 Fe C32 40.1(4)
C25 Fe C29 41.5(3)
C34 Fe C29 108.0(3)
C30 Fe C29 121.9(4)
C31 Fe C29 157.4(4)
C33 Fe C29 124.1(4)
C32 Fe C29 160.2(4)
C25 Fe C26 40.8(3)
C34 Fe C26 158.6(4)
C30 Fe C26 121.9(3)
C31 Fe C26 106.2(4)
C33 Fe C26 158.6(4)
C32 Fe C26 122.3(4)
C29 Fe C26 68.9(3)
C25 Fe C27 69.1(3)
C34 Fe C27 159.4(3)
C30 Fe C27 158.7(3)
C31 Fe C27 122.8(4)
C33 Fe C27 123.3(4)
C32 Fe C27 108.0(4)
C29 Fe C27 68.8(3)
C26 Fe C27 40.9(3)
C25 Fe C28 70.4(3)
C34 Fe C28 123.3(3)
C30 Fe C28 159.0(4)
C31 Fe C28 159.1(4)
C33 Fe C28 108.0(4)
C32 Fe C28 123.1(4)
C29 Fe C28 41.8(3)
C26 Fe C28 69.3(3)
C27 Fe C28 40.7(3)
C10 N1 C1 128.6(7)
C10 N1 H1 115.7
C1 N1 H1 115.7
C8 N2 C9 117.8(9)
C19 C18 C17 121.7(9)
C19 C18 I2 117.4(7)
C17 C18 I2 120.9(6)
C25 C29 C28 108.0(7)
C25 C29 C10 122.6(7)
C28 C29 C10 129.4(7)
C25 C29 Fe 68.6(4)
C28 C29 Fe 69.4(4)
C10 C29 Fe 128.1(6)
C30 C34 C33 108.7(9)
C30 C34 Fe 70.0(5)
C33 C34 Fe 70.1(5)
C30 C34 H009 125.6
C33 C34 H009 125.6
Fe C34 H009 125.6
C12 C11 C16 116.0(8)
C12 C11 C23 120.9(7)
C16 C11 C23 123.1(8)
O C10 N1 122.4(8)
O C10 C29 120.7(7)
N1 C10 C29 116.7(7)
C25 C24 C17 114.3(7)
C25 C24 H00A 108.7
C17 C24 H00A 108.7
C25 C24 H00B 108.7
C17 C24 H00B 108.7
H00A C24 H00B 107.6
C28 C23 C11 114.3(7)
C28 C23 H00C 108.7
C11 C23 H00C 108.7
C28 C23 H00D 108.7
C11 C23 H00D 108.7
H00C C23 H00D 107.6
C26 C25 C29 107.9(7)
C26 C25 C24 124.0(7)
C29 C25 C24 128.1(7)
C26 C25 Fe 70.5(5)
C29 C25 Fe 69.9(4)
C24 C25 Fe 127.4(6)
C22 C17 C18 116.9(8)
C22 C17 C24 121.6(8)
C18 C17 C24 121.5(8)
C27 C28 C29 106.5(7)
C27 C28 C23 123.9(7)
C29 C28 C23 129.5(7)
C27 C28 Fe 69.6(5)
C29 C28 Fe 68.9(4)
C23 C28 Fe 127.1(6)
C15 C16 C11 121.8(9)
C15 C16 I1 117.2(7)
C11 C16 I1 121.0(7)
C4 C3 C2 122.1(8)
C4 C3 H00I 119.0
C2 C3 H00I 119.0
C2 C1 N1 125.0(8)
C2 C1 C9 120.7(8)
N1 C1 C9 114.2(7)
C13 C12 C11 123.3(9)
C13 C12 H00K 118.4
C11 C12 H00K 118.4
C28 C27 C26 109.4(7)
C28 C27 Fe 69.7(5)
C26 C27 Fe 69.5(5)
C28 C27 H00L 125.3
C26 C27 H00L 125.3
Fe C27 H00L 125.3
C1 C2 C3 119.9(8)
C1 C2 H00M 120.1
C3 C2 H00M 120.1
C25 C26 C27 108.2(7)
C25 C26 Fe 68.7(5)
C27 C26 Fe 69.6(5)
C25 C26 H00N 125.9
C27 C26 H00N 125.9
Fe C26 H00N 125.9
C20 C21 C22 118.3(9)
C20 C21 H00O 120.9
C22 C21 H00O 120.9
C34 C30 C31 107.9(8)
C34 C30 Fe 69.5(5)
C31 C30 Fe 69.9(5)
C34 C30 H00P 126.1
C31 C30 H00P 126.1
Fe C30 H00P 126.1
C16 C15 C14 119.9(9)
C16 C15 H00Q 120.0
C14 C15 H00Q 120.0
C9 C5 C6 118.6(9)
C9 C5 C4 118.4(9)
C6 C5 C4 123.0(9)
C33 C32 C31 108.4(9)
C33 C32 Fe 69.9(5)
C31 C32 Fe 69.5(5)
C33 C32 H00S 125.8
C31 C32 H00S 125.8
Fe C32 H00S 125.8
C7 C6 C5 117.4(9)
C7 C6 H00T 121.3
C5 C6 H00T 121.3
N2 C9 C5 121.8(8)
N2 C9 C1 119.0(8)
C5 C9 C1 119.2(8)
C17 C22 C21 122.2(9)
C17 C22 H00V 118.9
C21 C22 H00V 118.9
C32 C33 C34 107.8(8)
C32 C33 Fe 69.9(5)
C34 C33 Fe 69.4(5)
C32 C33 H00W 126.1
C34 C33 H00W 126.1
Fe C33 H00W 126.1
C20 C19 C18 119.4(9)
C20 C19 H00X 120.3
C18 C19 H00X 120.3
C13 C14 C15 119.9(9)
C13 C14 H00Y 120.1
C15 C14 H00Y 120.1
C14 C13 C12 119.2(10)
C14 C13 H00Z 120.4
C12 C13 H00Z 120.4
C30 C31 C32 107.2(9)
C30 C31 Fe 69.5(5)
C32 C31 Fe 69.5(5)
C30 C31 H010 126.4
C32 C31 H010 126.4
Fe C31 H010 126.4
C3 C4 C5 119.7(9)
C3 C4 H011 120.2
C5 C4 H011 120.2
C19 C20 C21 121.4(9)
C19 C20 H012 119.3
C21 C20 H012 119.3
N2 C8 C7 125.4(10)
N2 C8 H013 117.3
C7 C8 H013 117.3
C6 C7 C8 118.9(9)
C6 C7 H014 120.5
C8 C7 H014 120.5

loop_
_geom_bond_atom_site_label_1
_geom_bond_atom_site_label_2
_geom_bond_distance
I1 C16 2.107(9)
I2 C18 2.101(9)
Fe C25 2.020(8)
Fe C34 2.026(8)
Fe C30 2.032(9)
Fe C31 2.036(9)
Fe C33 2.036(9)
Fe C32 2.036(9)
Fe C29 2.038(8)
Fe C26 2.043(9)
Fe C27 2.044(9)
Fe C28 2.045(8)
O C10 1.242(10)
N1 C10 1.321(10)
N1 C1 1.415(11)
N1 H1 0.8800
N2 C8 1.273(11)
N2 C9 1.357(11)
C18 C19 1.374(12)
C18 C17 1.403(11)
C29 C25 1.439(11)
C29 C28 1.455(11)
C29 C10 1.501(11)
C34 C30 1.404(12)
C34 C33 1.406(13)
C34 H009 1.0000
C11 C12 1.393(12)
C11 C16 1.401(11)
C11 C23 1.520(11)
C24 C25 1.496(11)
C24 C17 1.516(11)
C24 H00A 0.9900
C24 H00B 0.9900
C23 C28 1.492(11)
C23 H00C 0.9900
C23 H00D 0.9900
C25 C26 1.418(11)
C17 C22 1.372(12)
C28 C27 1.421(11)
C16 C15 1.383(12)
C3 C4 1.365(13)
C3 C2 1.397(12)
C3 H00I 0.9500
C1 C2 1.351(12)
C1 C9 1.431(12)
C12 C13 1.380(13)
C12 H00K 0.9500
C27 C26 1.428(11)
C27 H00L 1.0000
C2 H00M 0.9500
C26 H00N 1.0000
C21 C20 1.376(14)
C21 C22 1.396(13)
C21 H00O 0.9500
C30 C31 1.412(13)
C30 H00P 1.0000
C15 C14 1.391(14)
C15 H00Q 0.9500
C5 C9 1.419(12)
C5 C6 1.419(13)
C5 C4 1.426(13)
C32 C33 1.397(14)
C32 C31 1.424(13)
C32 H00S 1.0000
C6 C7 1.363(13)
C6 H00T 0.9500
C22 H00V 0.9500
C33 H00W 1.0000
C19 C20 1.361(14)
C19 H00X 0.9500
C14 C13 1.374(14)
C14 H00Y 0.9500
C13 H00Z 0.9500
C31 H010 1.0000
C4 H011 0.9500
C20 H012 0.9500
C8 C7 1.415(13)
C8 H013 0.9500
C7 H014 0.9500
